data_7121392
loop_
_publ_author_name
'Claveau, Romain'
'Twamley, Brendan'
'Connon, Stephen J.'

_publ_section_title
;
 Dynamic kinetic resolution of bis-aryl succinic anhydrides:
 enantioselective synthesis of densely functionalised \g-butyrolactones.
;
_journal_issue 26
_journal_name_full 'Chemical communications (Cambridge, England)'
_journal_page_first 3231
_journal_page_last 3234
_journal_paper_doi 10.1039/c8cc00609a
_journal_volume 54
_journal_year 2018
_chemical_absolute_configuration ad
_chemical_formula_moiety 'C26 H24 O4'
_chemical_formula_sum 'C26 H24 O4'
_chemical_formula_weight 400.45
_space_group_crystal_system orthorhombic
_space_group_IT_number 19
_space_group_name_Hall 'P 2ac 2ab'
_space_group_name_H-M_alt 'P 21 21 21'
_symmetry_space_group_name_Hall 'P 2ac 2ab'
_symmetry_space_group_name_H-M 'P 21 21 21'
_atom_sites_solution_hydrogens geom
_atom_sites_solution_primary dual
_audit_creation_date 2017-05-31
_audit_creation_method
;
Olex2 1.2
(compiled 2017.03.28 svn.r3405 for OlexSys, GUI svn.r5337)
;
_audit_update_record
;
2017-10-04 deposited with the CCDC.
2018-03-02 downloaded from the CCDC.
;
_cell_angle_alpha 90
_cell_angle_beta 90
_cell_angle_gamma 90
_cell_formula_units_Z 4
_cell_length_a 9.3111(3)
_cell_length_b 14.0732(5)
_cell_length_c 15.7875(6)
_cell_measurement_reflns_used 9982
_cell_measurement_temperature 100(2)
_cell_measurement_theta_max 69.84
_cell_measurement_theta_min 3.14
_cell_volume 2068.75(13)
_computing_cell_refinement 'SAINT v8.37A (Bruker, 2015)'
_computing_data_collection 'APEX 3 (Bruker, 2016) '
_computing_data_reduction 'SAINT v8.37A (Bruker, 2015)'
_computing_molecular_graphics 'Olex2 (Dolomanov et al., 2009)'
_computing_publication_material 'Olex2 (Dolomanov et al., 2009)'
_computing_structure_refinement 'XL (Sheldrick, 2008)'
_computing_structure_solution 'XT (Sheldrick, 2015)'
_diffrn_ambient_temperature 100.0
_diffrn_detector 'Bruker APEX2 area detector'
_diffrn_detector_area_resol_mean 7.9
_diffrn_detector_type 'CCD area detector'
_diffrn_measured_fraction_theta_full 1.000
_diffrn_measured_fraction_theta_max 0.995
_diffrn_measurement_device 'three-circle diffractometer'
_diffrn_measurement_device_type 'Bruker SMART APEX2 area detector'
_diffrn_measurement_method '\w and \f scans'
_diffrn_radiation_monochromator 'mirror optics'
_diffrn_radiation_probe x-ray
_diffrn_radiation_type CuK\a
_diffrn_radiation_wavelength 1.54178
_diffrn_reflns_av_R_equivalents 0.0362
_diffrn_reflns_av_unetI/netI 0.0201
_diffrn_reflns_Laue_measured_fraction_full 1.000
_diffrn_reflns_Laue_measured_fraction_max 0.995
_diffrn_reflns_limit_h_max 11
_diffrn_reflns_limit_h_min -11
_diffrn_reflns_limit_k_max 16
_diffrn_reflns_limit_k_min -17
_diffrn_reflns_limit_l_max 19
_diffrn_reflns_limit_l_min -19
_diffrn_reflns_number 24619
_diffrn_reflns_point_group_measured_fraction_full 1.000
_diffrn_reflns_point_group_measured_fraction_max 0.993
_diffrn_reflns_theta_full 67.679
_diffrn_reflns_theta_max 69.831
_diffrn_reflns_theta_min 4.208
_diffrn_source 'microfocus sealed X-ray tube'
_diffrn_source_type 'Incoatec I\ms'
_diffrn_standards_number 0
_exptl_absorpt_coefficient_mu 0.690
_exptl_absorpt_correction_T_max 0.7533
_exptl_absorpt_correction_T_min 0.6413
_exptl_absorpt_correction_type multi-scan
_exptl_absorpt_process_details
'SADABS-2016/2 (Bruker,2016/2) was used for absorption correction. wR2(int) was 0.0882 before and 0.0287 after correction. The Ratio of minimum to maximum transmission is 0.6865. The \l/2 correction factor is Not present.'
_exptl_crystal_colour 'clear colourless'
_exptl_crystal_colour_lustre clear
_exptl_crystal_colour_primary colourless
_exptl_crystal_density_diffrn 1.286
_exptl_crystal_description block
_exptl_crystal_F_000 848
_exptl_crystal_size_max 0.36
_exptl_crystal_size_mid 0.26
_exptl_crystal_size_min 0.1
_refine_diff_density_max 0.168
_refine_diff_density_min -0.225
_refine_diff_density_rms 0.044
_refine_ls_abs_structure_details
;
 Flack x determined using 1642 quotients [(I+)-(I-)]/[(I+)+(I-)]
 (Parsons, Flack and Wagner, Acta Cryst. B69 (2013) 249-259).
;
_refine_ls_abs_structure_Flack -0.08(3)
_refine_ls_extinction_method none
_refine_ls_goodness_of_fit_ref 1.048
_refine_ls_hydrogen_treatment constr
_refine_ls_matrix_type full
_refine_ls_number_parameters 272
_refine_ls_number_reflns 3890
_refine_ls_number_restraints 0
_refine_ls_restrained_S_all 1.048
_refine_ls_R_factor_all 0.0301
_refine_ls_R_factor_gt 0.0300
_refine_ls_shift/su_max 0.000
_refine_ls_shift/su_mean 0.000
_refine_ls_structure_factor_coef Fsqd
_refine_ls_weighting_details 'w=1/[\s^2^(Fo^2^)+(0.0521P)^2^+0.3027P] where P=(Fo^2^+2Fc^2^)/3'
_refine_ls_weighting_scheme calc
_refine_ls_wR_factor_gt 0.0771
_refine_ls_wR_factor_ref 0.0773
_reflns_Friedel_coverage 0.746
_reflns_Friedel_fraction_full 1.000
_reflns_Friedel_fraction_max 0.991
_reflns_number_gt 3867
_reflns_number_total 3890
_reflns_threshold_expression 'I > 2\s(I)'
_cod_data_source_file c8cc00609a2.cif
_cod_data_source_block tcd810
_cod_depositor_comments 'Adding full bibliography for 7121391--7121392.cif.'
_cod_database_code 7121392
_shelx_shelxl_version_number 2014/7
_shelx_space_group_comment
;
The symmetry employed for this shelxl refinement is uniquely defined
by the following loop, which should always be used as a source of
symmetry information in preference to the above space-group names.
They are only intended as comments.
;
_shelx_estimated_absorpt_t_max 0.934
_shelx_estimated_absorpt_t_min 0.789
_olex2_refinement_description
;
1. Fixed Uiso
 At 1.2 times of:
  All C(H) groups, All C(H,H) groups
 At 1.5 times of:
  All C(H,H,H) groups
2.a Ternary CH refined with riding coordinates:
 C4(H4), C22(H22)
2.b Secondary CH2 refined with riding coordinates:
 C23(H23A,H23B), C24(H24A,H24B)
2.c Aromatic/amide H refined with riding coordinates:
 C6(H6), C7(H7), C8(H8), C9(H9), C10(H10), C17(H17), C18(H18), C19(H19),
 C20(H20), C21(H21), C26(H26), C27(H27), C28(H28), C29(H29), C30(H30)
2.d Idealised Me refined as rotating group:
 C15(H15A,H15B,H15C)
;
_olex2_exptl_crystal_mounting_method 'mounted in oil on a Mitegen holder'
_olex2_submission_original_sample_id RCL_687
_olex2_submission_special_instructions 'No special instructions were received'

loop_
_space_group_symop_operation_xyz
'x, y, z'
'-x+1/2, -y, z+1/2'
'-x, y+1/2, -z+1/2'
'x+1/2, -y+1/2, -z'

loop_
_atom_site_label
_atom_site_type_symbol
_atom_site_fract_x
_atom_site_fract_y
_atom_site_fract_z
_atom_site_U_iso_or_equiv
_atom_site_adp_type
_atom_site_occupancy
_atom_site_site_symmetry_order
_atom_site_calc_flag
_atom_site_refinement_flags_posn
O1 O 0.65817(12) 0.43924(8) 0.46974(7) 0.0182(2) Uani 1 1 d .
O3 O 0.81094(13) 0.32048(8) 0.44585(7) 0.0218(2) Uani 1 1 d .
O13 O 0.81130(11) 0.43971(8) 0.63865(7) 0.0194(2) Uani 1 1 d .
O14 O 0.63391(12) 0.49612(8) 0.72037(7) 0.0192(2) Uani 1 1 d .
C2 C 0.71311(17) 0.35225(11) 0.48633(9) 0.0168(3) Uani 1 1 d .
C4 C 0.62986(16) 0.30629(10) 0.55813(9) 0.0155(3) Uani 1 1 d .
H4 H 0.5457 0.2742 0.5311 0.019 Uiso 1 1 calc R
C5 C 0.70959(16) 0.22935(10) 0.60601(9) 0.0156(3) Uani 1 1 d .
C6 C 0.63483(18) 0.14900(12) 0.63319(11) 0.0209(3) Uani 1 1 d .
H6 H 0.5348 0.1440 0.6221 0.025 Uiso 1 1 calc R
C7 C 0.70457(19) 0.07612(12) 0.67631(12) 0.0262(4) Uani 1 1 d .
H7 H 0.6521 0.0221 0.6948 0.031 Uiso 1 1 calc R
C8 C 0.85094(18) 0.08252(12) 0.69225(11) 0.0233(4) Uani 1 1 d .
H8 H 0.8990 0.0329 0.7216 0.028 Uiso 1 1 calc R
C9 C 0.92655(17) 0.16175(11) 0.66514(10) 0.0200(3) Uani 1 1 d .
H9 H 1.0266 0.1663 0.6761 0.024 Uiso 1 1 calc R
C10 C 0.85714(17) 0.23447(11) 0.62201(10) 0.0170(3) Uani 1 1 d .
H10 H 0.9103 0.2881 0.6032 0.020 Uiso 1 1 calc R
C11 C 0.56756(16) 0.39486(10) 0.60551(9) 0.0150(3) Uani 1 1 d .
C12 C 0.68598(16) 0.44355(11) 0.65673(9) 0.0151(3) Uani 1 1 d .
C15 C 0.74153(19) 0.55103(13) 0.76517(11) 0.0253(4) Uani 1 1 d .
H15A H 0.7968 0.5889 0.7245 0.038 Uiso 1 1 calc GR
H15B H 0.8062 0.5079 0.7955 0.038 Uiso 1 1 calc GR
H15C H 0.6943 0.5934 0.8058 0.038 Uiso 1 1 calc GR
C16 C 0.43392(17) 0.37293(11) 0.65729(10) 0.0170(3) Uani 1 1 d .
C17 C 0.44888(19) 0.32331(11) 0.73360(11) 0.0209(3) Uani 1 1 d .
H17 H 0.5420 0.3056 0.7525 0.025 Uiso 1 1 calc R
C18 C 0.3301(2) 0.29961(12) 0.78206(11) 0.0268(4) Uani 1 1 d .
H18 H 0.3421 0.2659 0.8337 0.032 Uiso 1 1 calc R
C19 C 0.19390(19) 0.32503(12) 0.75520(12) 0.0277(4) Uani 1 1 d .
H19 H 0.1122 0.3085 0.7881 0.033 Uiso 1 1 calc R
C20 C 0.17716(18) 0.37475(13) 0.68003(12) 0.0258(4) Uani 1 1 d .
H20 H 0.0838 0.3926 0.6616 0.031 Uiso 1 1 calc R
C21 C 0.29611(18) 0.39859(11) 0.63163(11) 0.0207(3) Uani 1 1 d .
H21 H 0.2835 0.4329 0.5803 0.025 Uiso 1 1 calc R
C22 C 0.53965(17) 0.45942(11) 0.52700(10) 0.0166(3) Uani 1 1 d .
H22 H 0.4481 0.4388 0.4994 0.020 Uiso 1 1 calc R
C23 C 0.53303(17) 0.56610(11) 0.54194(10) 0.0195(3) Uani 1 1 d .
H23A H 0.6298 0.5895 0.5573 0.023 Uiso 1 1 calc R
H23B H 0.4678 0.5793 0.5900 0.023 Uiso 1 1 calc R
C24 C 0.4797(2) 0.61965(12) 0.46320(11) 0.0244(4) Uani 1 1 d .
H24A H 0.5402 0.6018 0.4141 0.029 Uiso 1 1 calc R
H24B H 0.3800 0.5996 0.4507 0.029 Uiso 1 1 calc R
C25 C 0.48321(18) 0.72682(12) 0.47356(11) 0.0231(4) Uani 1 1 d .
C26 C 0.5538(2) 0.78409(13) 0.41530(12) 0.0291(4) Uani 1 1 d .
H26 H 0.6020 0.7557 0.3687 0.035 Uiso 1 1 calc R
C27 C 0.5548(3) 0.88249(14) 0.42421(13) 0.0389(5) Uani 1 1 d .
H27 H 0.6024 0.9206 0.3832 0.047 Uiso 1 1 calc R
C28 C 0.4873(2) 0.92501(14) 0.49206(13) 0.0388(5) Uani 1 1 d .
H28 H 0.4897 0.9921 0.4986 0.047 Uiso 1 1 calc R
C29 C 0.4163(3) 0.86922(14) 0.55033(15) 0.0409(5) Uani 1 1 d .
H29 H 0.3685 0.8980 0.5969 0.049 Uiso 1 1 calc R
C30 C 0.4142(2) 0.77066(14) 0.54118(13) 0.0337(4) Uani 1 1 d .
H30 H 0.3649 0.7329 0.5817 0.040 Uiso 1 1 calc R

loop_
_atom_site_aniso_label
_atom_site_aniso_U_11
_atom_site_aniso_U_22
_atom_site_aniso_U_33
_atom_site_aniso_U_23
_atom_site_aniso_U_13
_atom_site_aniso_U_12
O1 0.0196(5) 0.0177(5) 0.0173(5) 0.0024(4) 0.0016(4) 0.0017(4)
O3 0.0213(6) 0.0244(5) 0.0198(5) 0.0006(4) 0.0053(5) 0.0041(5)
O13 0.0141(5) 0.0192(5) 0.0250(6) -0.0026(4) 0.0007(4) -0.0012(4)
O14 0.0173(5) 0.0223(5) 0.0181(5) -0.0055(4) 0.0003(4) -0.0012(4)
C2 0.0163(7) 0.0181(7) 0.0159(7) -0.0015(6) -0.0027(6) -0.0007(6)
C4 0.0139(7) 0.0164(7) 0.0160(7) -0.0013(6) 0.0004(6) -0.0013(5)
C5 0.0153(7) 0.0163(7) 0.0151(7) -0.0023(6) 0.0011(6) 0.0015(6)
C6 0.0162(7) 0.0208(8) 0.0257(8) 0.0015(6) 0.0000(6) -0.0010(6)
C7 0.0264(8) 0.0193(8) 0.0330(9) 0.0062(7) 0.0023(7) -0.0030(7)
C8 0.0251(8) 0.0216(8) 0.0231(8) 0.0032(6) -0.0009(7) 0.0054(7)
C9 0.0178(7) 0.0213(8) 0.0209(7) -0.0027(6) -0.0019(6) 0.0036(6)
C10 0.0165(7) 0.0160(7) 0.0185(7) -0.0018(6) 0.0009(6) 0.0004(6)
C11 0.0135(7) 0.0143(7) 0.0171(7) -0.0008(6) -0.0018(6) 0.0004(5)
C12 0.0163(7) 0.0140(7) 0.0151(7) 0.0022(5) -0.0007(6) 0.0005(6)
C15 0.0234(8) 0.0288(9) 0.0236(8) -0.0093(7) -0.0051(7) -0.0035(7)
C16 0.0162(7) 0.0140(7) 0.0207(7) -0.0040(6) 0.0022(6) -0.0014(6)
C17 0.0208(7) 0.0193(7) 0.0227(7) -0.0008(6) 0.0030(6) -0.0004(6)
C18 0.0322(9) 0.0226(8) 0.0256(9) -0.0022(7) 0.0099(7) -0.0051(7)
C19 0.0235(8) 0.0235(8) 0.0362(9) -0.0104(7) 0.0140(8) -0.0082(7)
C20 0.0138(8) 0.0260(9) 0.0376(10) -0.0130(7) 0.0025(7) -0.0029(6)
C21 0.0179(7) 0.0184(7) 0.0259(8) -0.0064(6) -0.0004(6) -0.0011(6)
C22 0.0145(7) 0.0191(7) 0.0162(7) 0.0004(5) -0.0003(6) 0.0011(6)
C23 0.0211(8) 0.0176(7) 0.0199(7) 0.0003(6) -0.0022(6) 0.0024(6)
C24 0.0306(9) 0.0197(8) 0.0229(8) 0.0019(6) -0.0046(7) 0.0022(7)
C25 0.0240(8) 0.0202(8) 0.0251(8) 0.0029(6) -0.0070(7) 0.0029(7)
C26 0.0353(9) 0.0265(9) 0.0254(9) 0.0029(7) -0.0059(8) -0.0042(8)
C27 0.0542(13) 0.0259(10) 0.0368(10) 0.0082(8) -0.0118(10) -0.0121(9)
C28 0.0562(13) 0.0186(8) 0.0417(11) 0.0002(8) -0.0212(10) 0.0028(9)
C29 0.0516(13) 0.0289(10) 0.0421(11) -0.0053(9) -0.0052(10) 0.0153(9)
C30 0.0389(11) 0.0249(9) 0.0372(10) 0.0036(8) 0.0044(9) 0.0082(8)

loop_
_atom_type_symbol
_atom_type_description
_atom_type_scat_dispersion_real
_atom_type_scat_dispersion_imag
_atom_type_scat_source
C C 0.0181 0.0091 'International Tables Vol C Tables 4.2.6.8 and 6.1.1.4'
H H 0.0000 0.0000 'International Tables Vol C Tables 4.2.6.8 and 6.1.1.4'
O O 0.0492 0.0322 'International Tables Vol C Tables 4.2.6.8 and 6.1.1.4'

loop_
_geom_angle_atom_site_label_1
_geom_angle_atom_site_label_2
_geom_angle_atom_site_label_3
_geom_angle
C2 O1 C22 110.08(12)
C12 O14 C15 114.23(12)
O1 C2 C4 109.71(13)
O3 C2 O1 121.44(14)
O3 C2 C4 128.83(15)
C2 C4 H4 105.9
C2 C4 C11 101.94(12)
C5 C4 C2 115.27(12)
C5 C4 H4 105.9
C5 C4 C11 120.82(12)
C11 C4 H4 105.9
C6 C5 C4 119.22(13)
C6 C5 C10 118.43(14)
C10 C5 C4 122.32(14)
C5 C6 H6 119.5
C7 C6 C5 120.99(15)
C7 C6 H6 119.5
C6 C7 H7 120.0
C8 C7 C6 119.91(16)
C8 C7 H7 120.0
C7 C8 H8 120.2
C9 C8 C7 119.64(16)
C9 C8 H8 120.2
C8 C9 H9 119.7
C8 C9 C10 120.51(15)
C10 C9 H9 119.7
C5 C10 H10 119.7
C9 C10 C5 120.51(14)
C9 C10 H10 119.7
C12 C11 C4 110.02(12)
C12 C11 C22 106.23(12)
C16 C11 C4 113.49(12)
C16 C11 C12 113.37(12)
C16 C11 C22 114.17(12)
C22 C11 C4 98.39(11)
O13 C12 O14 123.67(14)
O13 C12 C11 123.63(14)
O14 C12 C11 112.54(12)
O14 C15 H15A 109.5
O14 C15 H15B 109.5
O14 C15 H15C 109.5
H15A C15 H15B 109.5
H15A C15 H15C 109.5
H15B C15 H15C 109.5
C17 C16 C11 118.86(14)
C21 C16 C11 123.00(14)
C21 C16 C17 118.13(15)
C16 C17 H17 119.5
C18 C17 C16 121.05(17)
C18 C17 H17 119.5
C17 C18 H18 120.0
C19 C18 C17 120.00(16)
C19 C18 H18 120.0
C18 C19 H19 120.1
C18 C19 C20 119.71(16)
C20 C19 H19 120.1
C19 C20 H20 119.9
C19 C20 C21 120.26(17)
C21 C20 H20 119.9
C16 C21 H21 119.6
C20 C21 C16 120.84(16)
C20 C21 H21 119.6
O1 C22 C11 104.71(12)
O1 C22 H22 108.6
O1 C22 C23 108.66(12)
C11 C22 H22 108.6
C23 C22 C11 117.31(13)
C23 C22 H22 108.6
C22 C23 H23A 109.3
C22 C23 H23B 109.3
C22 C23 C24 111.83(13)
H23A C23 H23B 107.9
C24 C23 H23A 109.3
C24 C23 H23B 109.3
C23 C24 H24A 108.9
C23 C24 H24B 108.9
H24A C24 H24B 107.8
C25 C24 C23 113.17(14)
C25 C24 H24A 108.9
C25 C24 H24B 108.9
C26 C25 C24 121.05(16)
C26 C25 C30 118.02(16)
C30 C25 C24 120.92(16)
C25 C26 H26 119.5
C25 C26 C27 120.93(19)
C27 C26 H26 119.5
C26 C27 H27 119.8
C28 C27 C26 120.47(19)
C28 C27 H27 119.8
C27 C28 H28 120.3
C29 C28 C27 119.34(18)
C29 C28 H28 120.3
C28 C29 H29 119.9
C28 C29 C30 120.3(2)
C30 C29 H29 119.9
C25 C30 C29 120.96(19)
C25 C30 H30 119.5
C29 C30 H30 119.5

loop_
_geom_bond_atom_site_label_1
_geom_bond_atom_site_label_2
_geom_bond_distance
O1 C2 1.352(2)
O1 C22 1.4545(18)
O3 C2 1.199(2)
O13 C12 1.2025(19)
O14 C12 1.3386(19)
O14 C15 1.450(2)
C2 C4 1.518(2)
C4 H4 1.0000
C4 C5 1.515(2)
C4 C11 1.565(2)
C5 C6 1.396(2)
C5 C10 1.399(2)
C6 H6 0.9500
C6 C7 1.392(2)
C7 H7 0.9500
C7 C8 1.389(2)
C8 H8 0.9500
C8 C9 1.386(2)
C9 H9 0.9500
C9 C10 1.389(2)
C10 H10 0.9500
C11 C12 1.529(2)
C11 C16 1.521(2)
C11 C22 1.559(2)
C15 H15A 0.9800
C15 H15B 0.9800
C15 H15C 0.9800
C16 C17 1.399(2)
C16 C21 1.393(2)
C17 H17 0.9500
C17 C18 1.386(2)
C18 H18 0.9500
C18 C19 1.384(3)
C19 H19 0.9500
C19 C20 1.386(3)
C20 H20 0.9500
C20 C21 1.387(2)
C21 H21 0.9500
C22 H22 1.0000
C22 C23 1.521(2)
C23 H23A 0.9900
C23 H23B 0.9900
C23 C24 1.536(2)
C24 H24A 0.9900
C24 H24B 0.9900
C24 C25 1.517(2)
C25 C26 1.388(3)
C25 C30 1.390(3)
C26 H26 0.9500
C26 C27 1.392(3)
C27 H27 0.9500
C27 C28 1.379(3)
C28 H28 0.9500
C28 C29 1.379(3)
C29 H29 0.9500
C29 C30 1.395(3)
C30 H30 0.9500

loop_
_geom_hbond_atom_site_label_D
_geom_hbond_atom_site_label_H
_geom_hbond_atom_site_label_A
_geom_hbond_distance_DH
_geom_hbond_distance_HA
_geom_hbond_distance_DA
_geom_hbond_angle_DHA
_geom_hbond_site_symmetry_A
C4 H4 O3 1.00 2.59 3.4647(18) 147 4_456
C15 H15C O3 0.98 2.52 3.413(2) 151 2_665

loop_
_geom_torsion_atom_site_label_1
_geom_torsion_atom_site_label_2
_geom_torsion_atom_site_label_3
_geom_torsion_atom_site_label_4
_geom_torsion
O1 C2 C4 C5 -157.25(12)
O1 C2 C4 C11 -24.49(15)
O1 C22 C23 C24 71.37(16)
O3 C2 C4 C5 24.6(2)
O3 C2 C4 C11 157.36(16)
C2 O1 C22 C11 23.67(15)
C2 O1 C22 C23 149.78(12)
C2 C4 C5 C6 -141.92(14)
C2 C4 C5 C10 36.2(2)
C2 C4 C11 C12 -75.19(14)
C2 C4 C11 C16 156.60(13)
C2 C4 C11 C22 35.57(13)
C4 C5 C6 C7 179.09(15)
C4 C5 C10 C9 -179.10(14)
C4 C11 C12 O13 26.8(2)
C4 C11 C12 O14 -157.52(12)
C4 C11 C16 C17 74.46(18)
C4 C11 C16 C21 -104.43(17)
C4 C11 C22 O1 -36.34(13)
C4 C11 C22 C23 -156.85(13)
C5 C4 C11 C12 54.18(17)
C5 C4 C11 C16 -74.04(17)
C5 C4 C11 C22 164.93(13)
C5 C6 C7 C8 -0.5(3)
C6 C5 C10 C9 -1.0(2)
C6 C7 C8 C9 0.1(3)
C7 C8 C9 C10 -0.2(3)
C8 C9 C10 C5 0.6(2)
C10 C5 C6 C7 0.9(2)
C11 C4 C5 C6 94.85(17)
C11 C4 C5 C10 -87.06(18)
C11 C16 C17 C18 -178.42(15)
C11 C16 C21 C20 178.27(14)
C11 C22 C23 C24 -170.21(13)
C12 C11 C16 C17 -52.01(18)
C12 C11 C16 C21 129.10(15)
C12 C11 C22 O1 77.45(14)
C12 C11 C22 C23 -43.07(17)
C15 O14 C12 O13 1.6(2)
C15 O14 C12 C11 -174.11(13)
C16 C11 C12 O13 155.04(14)
C16 C11 C12 O14 -29.24(17)
C16 C11 C22 O1 -156.86(12)
C16 C11 C22 C23 82.62(17)
C16 C17 C18 C19 0.0(3)
C17 C16 C21 C20 -0.6(2)
C17 C18 C19 C20 -0.4(3)
C18 C19 C20 C21 0.3(2)
C19 C20 C21 C16 0.2(2)
C21 C16 C17 C18 0.5(2)
C22 O1 C2 O3 179.07(14)
C22 O1 C2 C4 0.76(16)
C22 C11 C12 O13 -78.78(18)
C22 C11 C12 O14 96.94(14)
C22 C11 C16 C17 -173.85(13)
C22 C11 C16 C21 7.3(2)
C22 C23 C24 C25 -175.37(15)
C23 C24 C25 C26 126.20(18)
C23 C24 C25 C30 -54.6(2)
C24 C25 C26 C27 178.94(18)
C24 C25 C30 C29 -179.43(19)
C25 C26 C27 C28 1.0(3)
C26 C25 C30 C29 -0.2(3)
C26 C27 C28 C29 -1.2(3)
C27 C28 C29 C30 0.7(3)
C28 C29 C30 C25 0.0(3)
C30 C25 C26 C27 -0.3(3)
